data_1563397
loop_
_publ_author_name
'Wang, Li-Xia'
'Zhao, Liang'
'Wang, De-Xian'
'Wang, Mei-Xiang'

_publ_section_title
;
 Synthesis and structural characterization of different topological
 coordination polymers based on tunable Cu4Br4&#x2212;mIm secondary
 building units and macrocyclic azacalixaromatics
;
_journal_issue 12
_journal_name_full 'Journal of Solid State Chemistry'
_journal_page_first 3010
_journal_page_last 3016
_journal_paper_doi 10.1016/j.jssc.2010.10.011
_journal_volume 183
_journal_year 2010
_chemical_formula_sum 'C20 H20 Br2.07 Cu4 I1.94 N12'
_chemical_formula_weight 1093.21
_space_group_IT_number 220
_space_group_name_Hall 'I -4bd 2c 3'
_space_group_name_H-M_alt 'I -4 3 d'
_symmetry_cell_setting cubic
_symmetry_space_group_name_H-M 'I -4 3 d'
_atom_sites_solution_hydrogens geom
_atom_sites_solution_primary direct
_atom_sites_solution_secondary difmap
_audit_creation_method SHELXL-97
_cell_angle_alpha 90.00
_cell_angle_beta 90.00
_cell_angle_gamma 90.00
_cell_formula_units_Z 12
_cell_length_a 23.020(3)
_cell_length_b 23.020(3)
_cell_length_c 23.020(3)
_cell_measurement_reflns_used 2456
_cell_measurement_temperature 173(2)
_cell_measurement_theta_max 27.48
_cell_measurement_theta_min 2.17
_cell_volume 12199(3)
_computing_cell_refinement 'CrystalClear (Rigaku Inc., 2008)'
_computing_data_collection 'CrystalClear (Rigaku Inc., 2008)'
_computing_data_reduction 'CrystalClear (Rigaku Inc., 2008)'
_computing_molecular_graphics 'XP in Siemens SHELXTL (Sheldrick, 1994)'
_computing_publication_material 'SHELX97 (Sheldrick, 1997)'
_computing_structure_refinement 'SHELXL-97 (Sheldrick, 1997)'
_computing_structure_solution 'SHELXS-97 (Sheldrick, 1990)'
_diffrn_ambient_temperature 173(2)
_diffrn_measured_fraction_theta_full 0.998
_diffrn_measured_fraction_theta_max 0.998
_diffrn_measurement_device_type 'Saturn724+ CCD'
_diffrn_measurement_method '\w scans at fixed \c = 45\%'
_diffrn_radiation_monochromator graphite
_diffrn_radiation_source 'fine-focus sealed tube'
_diffrn_radiation_type MoK\a
_diffrn_radiation_wavelength 0.71073
_diffrn_reflns_av_R_equivalents 0.0000
_diffrn_reflns_av_sigmaI/netI 0.0453
_diffrn_reflns_limit_h_max 16
_diffrn_reflns_limit_h_min -10
_diffrn_reflns_limit_k_max 21
_diffrn_reflns_limit_k_min 0
_diffrn_reflns_limit_l_max 29
_diffrn_reflns_limit_l_min 2
_diffrn_reflns_number 1938
_diffrn_reflns_theta_full 27.42
_diffrn_reflns_theta_max 27.42
_diffrn_reflns_theta_min 2.17
_exptl_absorpt_coefficient_mu 5.588
_exptl_absorpt_correction_T_max 0.5084
_exptl_absorpt_correction_T_min 0.4878
_exptl_absorpt_correction_type numerical
_exptl_absorpt_process_details 'CrystalClear (Rigaku Inc., 2008)'
_exptl_crystal_colour Colorless
_exptl_crystal_density_diffrn 1.786
_exptl_crystal_density_method 'not measured'
_exptl_crystal_description Tetrahedron
_exptl_crystal_F_000 6178
_exptl_crystal_size_max 0.15
_exptl_crystal_size_mid 0.14
_exptl_crystal_size_min 0.14
_refine_diff_density_max 0.632
_refine_diff_density_min -1.019
_refine_diff_density_rms 0.209
_refine_ls_abs_structure_details 'Flack H D (1983), Acta Cryst. A39, 876-881'
_refine_ls_abs_structure_Flack -0.13(5)
_refine_ls_extinction_method none
_refine_ls_goodness_of_fit_ref 1.084
_refine_ls_hydrogen_treatment constr
_refine_ls_matrix_type full
_refine_ls_number_parameters 93
_refine_ls_number_reflns 1938
_refine_ls_number_restraints 0
_refine_ls_restrained_S_all 1.084
_refine_ls_R_factor_all 0.0606
_refine_ls_R_factor_gt 0.0531
_refine_ls_shift/su_max 0.000
_refine_ls_shift/su_mean 0.000
_refine_ls_structure_factor_coef Fsqd
_refine_ls_weighting_details 'calc w=1/[\s^2^(Fo^2^)+(0.1028P)^2^+7.1028P] where P=(Fo^2^+2Fc^2^)/3'
_refine_ls_weighting_scheme calc
_refine_ls_wR_factor_gt 0.1631
_refine_ls_wR_factor_ref 0.1689
_reflns_number_gt 1649
_reflns_number_total 1938
_reflns_threshold_expression >2sigma(I)
_cod_data_source_file JSSC-2010-183-3010.cif
_cod_data_source_block Complex3
_cod_depositor_comments
;
The following automatic conversions were performed:

data item '_symmetry_cell_setting' value 'Cubic' was changed to
'cubic' in accordance with the built-in table derived from the CIF
Core dictionary named 'cif_core.dic' version 2.4.5 last updated on
2014-11-21.

Automatic conversion script
Id: cif_fix_values 8369 2020-08-20 11:38:08Z andrius 
;
_cod_original_cell_volume 12199(2)
_cod_original_sg_symbol_H-M I-43d
_cod_database_code 1563397

loop_
_symmetry_equiv_pos_as_xyz
'x, y, z'
'-x+1/2, -y, z+1/2'
'-x, y+1/2, -z+1/2'
'x+1/2, -y+1/2, -z'
'z, x, y'
'z+1/2, -x+1/2, -y'
'-z+1/2, -x, y+1/2'
'-z, x+1/2, -y+1/2'
'y, z, x'
'-y, z+1/2, -x+1/2'
'y+1/2, -z+1/2, -x'
'-y+1/2, -z, x+1/2'
'y+1/4, x+1/4, z+1/4'
'-y+1/4, -x+3/4, z+3/4'
'y+3/4, -x+1/4, -z+3/4'
'-y+3/4, x+3/4, -z+1/4'
'x+1/4, z+1/4, y+1/4'
'-x+3/4, z+3/4, -y+1/4'
'-x+1/4, -z+3/4, y+3/4'
'x+3/4, -z+1/4, -y+3/4'
'z+1/4, y+1/4, x+1/4'
'z+3/4, -y+1/4, -x+3/4'
'-z+3/4, y+3/4, -x+1/4'
'-z+1/4, -y+3/4, x+3/4'
'x+1/2, y+1/2, z+1/2'
'-x+1, -y+1/2, z+1'
'-x+1/2, y+1, -z+1'
'x+1, -y+1, -z+1/2'
'z+1/2, x+1/2, y+1/2'
'z+1, -x+1, -y+1/2'
'-z+1, -x+1/2, y+1'
'-z+1/2, x+1, -y+1'
'y+1/2, z+1/2, x+1/2'
'-y+1/2, z+1, -x+1'
'y+1, -z+1, -x+1/2'
'-y+1, -z+1/2, x+1'
'y+3/4, x+3/4, z+3/4'
'-y+3/4, -x+5/4, z+5/4'
'y+5/4, -x+3/4, -z+5/4'
'-y+5/4, x+5/4, -z+3/4'
'x+3/4, z+3/4, y+3/4'
'-x+5/4, z+5/4, -y+3/4'
'-x+3/4, -z+5/4, y+5/4'
'x+5/4, -z+3/4, -y+5/4'
'z+3/4, y+3/4, x+3/4'
'z+5/4, -y+3/4, -x+5/4'
'-z+5/4, y+5/4, -x+3/4'
'-z+3/4, -y+5/4, x+5/4'

loop_
_atom_site_label
_atom_site_type_symbol
_atom_site_fract_x
_atom_site_fract_y
_atom_site_fract_z
_atom_site_U_iso_or_equiv
_atom_site_adp_type
_atom_site_occupancy
_atom_site_symmetry_multiplicity
_atom_site_calc_flag
_atom_site_refinement_flags
_atom_site_disorder_assembly
_atom_site_disorder_group
I1 I 0.18318(4) 0.31631(3) 0.07492(4) 0.0472(3) Uani 0.484(6) 1 d P A 1
Br1 Br 0.18318(4) 0.31631(3) 0.07492(4) 0.0472(3) Uani 0.52 1 d P A 2
Cu1 Cu 0.20923(6) 0.41868(5) 0.04070(5) 0.0458(4) Uani 1 1 d . . .
N1 N 0.1793(3) 0.4905(3) 0.0849(3) 0.0333(15) Uani 1 1 d . A .
N2 N 0.2048(3) 0.5841(3) 0.1185(3) 0.0387(16) Uani 1 1 d . A .
N3 N 0.0950(3) 0.4429(3) 0.1192(3) 0.0333(15) Uani 1 1 d . . .
C1 C 0.2122(5) 0.5367(4) 0.0869(5) 0.047(3) Uani 1 1 d . . .
H1 H 0.2455 0.5362 0.0626 0.056 Uiso 1 1 calc R A .
C2 C 0.1617(3) 0.5813(4) 0.1539(4) 0.0325(18) Uani 1 1 d . . .
C3 C 0.1228(4) 0.5360(4) 0.1573(4) 0.0351(18) Uani 1 1 d . A .
H3 H 0.0906 0.5367 0.1832 0.042 Uiso 1 1 calc R . .
C4 C 0.1332(4) 0.4897(3) 0.1212(3) 0.0294(17) Uani 1 1 d . . .
C5 C 0.0593(4) 0.4314(4) 0.0677(4) 0.043(2) Uani 1 1 d . . .
H5A H 0.0842 0.4304 0.0331 0.065 Uiso 1 1 calc R A .
H5B H 0.0303 0.4623 0.0633 0.065 Uiso 1 1 calc R . .
H5C H 0.0396 0.3940 0.0721 0.065 Uiso 1 1 calc R . .

loop_
_atom_site_aniso_label
_atom_site_aniso_U_11
_atom_site_aniso_U_22
_atom_site_aniso_U_33
_atom_site_aniso_U_23
_atom_site_aniso_U_13
_atom_site_aniso_U_12
I1 0.0470(5) 0.0417(4) 0.0530(5) -0.0032(3) -0.0031(4) 0.0044(4)
Br1 0.0470(5) 0.0417(4) 0.0530(5) -0.0032(3) -0.0031(4) 0.0044(4)
Cu1 0.0558(8) 0.0339(6) 0.0478(7) -0.0013(5) 0.0110(6) 0.0041(5)
N1 0.036(3) 0.024(3) 0.040(4) -0.003(3) 0.018(3) -0.017(3)
N2 0.038(4) 0.044(4) 0.033(3) -0.011(3) 0.008(3) -0.002(4)
N3 0.047(4) 0.036(4) 0.017(3) 0.004(3) -0.004(3) -0.015(3)
C1 0.057(6) 0.039(5) 0.044(5) -0.015(4) 0.024(5) -0.016(4)
C2 0.029(4) 0.039(4) 0.030(4) 0.006(4) -0.003(3) 0.009(3)
C3 0.036(4) 0.034(4) 0.035(4) -0.013(4) 0.010(3) -0.008(4)
C4 0.036(4) 0.027(3) 0.025(3) -0.002(3) 0.006(3) 0.001(3)
C5 0.031(4) 0.055(5) 0.044(5) 0.004(5) -0.008(4) -0.007(4)

loop_
_atom_type_symbol
_atom_type_description
_atom_type_scat_dispersion_real
_atom_type_scat_dispersion_imag
_atom_type_scat_source
C C 0.0033 0.0016 'International Tables Vol C Tables 4.2.6.8 and 6.1.1.4'
H H 0.0000 0.0000 'International Tables Vol C Tables 4.2.6.8 and 6.1.1.4'
N N 0.0061 0.0033 'International Tables Vol C Tables 4.2.6.8 and 6.1.1.4'
Br Br -0.2901 2.4595 'International Tables Vol C Tables 4.2.6.8 and 6.1.1.4'
I I -0.4742 1.8119 'International Tables Vol C Tables 4.2.6.8 and 6.1.1.4'
Cu Cu 0.3201 1.2651 'International Tables Vol C Tables 4.2.6.8 and 6.1.1.4'

loop_
_geom_angle_atom_site_label_1
_geom_angle_atom_site_label_2
_geom_angle_atom_site_label_3
_geom_angle
_geom_angle_site_symmetry_1
_geom_angle_site_symmetry_3
Cu1 I1 Cu1 64.17(5) . 46_454
Cu1 I1 Cu1 62.27(5) . 24_554
Cu1 I1 Cu1 59.11(5) 46_454 24_554
N1 Cu1 I1 120.61(18) . .
N1 Cu1 Br1 105.1(2) . 24_554
I1 Cu1 Br1 110.02(5) . 24_554
N1 Cu1 I1 105.1(2) . 24_554
I1 Cu1 I1 110.02(5) . 24_554
Br1 Cu1 I1 0.00(5) 24_554 24_554
N1 Cu1 Cu1 125.86(18) . 27_544
I1 Cu1 Cu1 112.57(3) . 27_544
Br1 Cu1 Cu1 62.93(5) 24_554 27_544
I1 Cu1 Cu1 62.93(5) 24_554 27_544
N1 Cu1 Cu1 144.6(2) . 46_454
I1 Cu1 Cu1 59.04(5) . 46_454
Br1 Cu1 Cu1 107.56(5) 24_554 46_454
I1 Cu1 Cu1 107.56(5) 24_554 46_454
Cu1 Cu1 Cu1 61.17(2) 27_544 46_454
N1 Cu1 Cu1 157.5(2) . 24_554
I1 Cu1 Cu1 62.36(5) . 24_554
Br1 Cu1 Cu1 56.80(4) 24_554 24_554
I1 Cu1 Cu1 56.80(4) 24_554 24_554
Cu1 Cu1 Cu1 61.17(2) 27_544 24_554
Cu1 Cu1 Cu1 57.66(5) 46_454 24_554
N1 Cu1 Br1 96.6(2) . 46_454
I1 Cu1 Br1 105.99(5) . 46_454
Br1 Cu1 Br1 118.71(5) 24_554 46_454
I1 Cu1 Br1 118.71(5) 24_554 46_454
Cu1 Cu1 Br1 57.96(5) 27_544 46_454
Cu1 Cu1 Br1 55.37(4) 46_454 46_454
Cu1 Cu1 Br1 103.90(4) 24_554 46_454
N1 Cu1 I1 96.6(2) . 46_454
I1 Cu1 I1 105.99(5) . 46_454
Br1 Cu1 I1 118.71(5) 24_554 46_454
I1 Cu1 I1 118.71(5) 24_554 46_454
Cu1 Cu1 I1 57.96(5) 27_544 46_454
Cu1 Cu1 I1 55.37(4) 46_454 46_454
Cu1 Cu1 I1 103.90(4) 24_554 46_454
Br1 Cu1 I1 0.00(5) 46_454 46_454
C1 N1 C4 116.3(7) . .
C1 N1 Cu1 118.5(6) . .
C4 N1 Cu1 123.9(5) . .
C2 N2 C1 114.0(8) . .
C4 N3 C2 121.2(6) . 42_445
C4 N3 C5 121.3(7) . .
C2 N3 C5 117.5(7) 42_445 .
N1 C1 N2 128.1(9) . .
N1 C1 H1 116.0 . .
N2 C1 H1 116.0 . .
N2 C2 C3 125.3(8) . .
N2 C2 N3 115.6(8) . 19_554
C3 C2 N3 119.2(7) . 19_554
C4 C3 C2 116.0(8) . .
C4 C3 H3 122.0 . .
C2 C3 H3 122.0 . .
N1 C4 C3 120.2(7) . .
N1 C4 N3 119.1(7) . .
C3 C4 N3 120.6(7) . .
N3 C5 H5A 109.5 . .
N3 C5 H5B 109.5 . .
H5A C5 H5B 109.5 . .
N3 C5 H5C 109.5 . .
H5A C5 H5C 109.5 . .
H5B C5 H5C 109.5 . .

loop_
_geom_bond_atom_site_label_1
_geom_bond_atom_site_label_2
_geom_bond_distance
_geom_bond_site_symmetry_2
I1 Cu1 2.5563(14) .
I1 Cu1 2.6197(16) 46_454
I1 Cu1 2.7521(16) 24_554
Cu1 N1 2.059(7) .
Cu1 Br1 2.6198(16) 24_554
Cu1 I1 2.6198(16) 24_554
Cu1 Cu1 2.652(2) 27_544
Cu1 Cu1 2.750(2) 46_454
Cu1 Cu1 2.750(2) 24_554
Cu1 Br1 2.7521(16) 46_454
Cu1 I1 2.7521(16) 46_454
N1 C1 1.306(11) .
N1 C4 1.351(10) .
N2 C2 1.285(11) .
N2 C1 1.324(12) .
N3 C4 1.391(10) .
N3 C2 1.459(11) 42_445
N3 C5 1.468(11) .
C1 H1 0.9500 .
C2 C3 1.377(12) .
C2 N3 1.459(11) 19_554
C3 C4 1.374(11) .
C3 H3 0.9500 .
C5 H5A 0.9800 .
C5 H5B 0.9800 .
C5 H5C 0.9800 .

loop_
_geom_torsion_atom_site_label_1
_geom_torsion_atom_site_label_2
_geom_torsion_atom_site_label_3
_geom_torsion_atom_site_label_4
_geom_torsion
_geom_torsion_site_symmetry_1
_geom_torsion_site_symmetry_2
_geom_torsion_site_symmetry_3
_geom_torsion_site_symmetry_4
Cu1 I1 Cu1 N1 -138.5(3) 46_454 . . .
Cu1 I1 Cu1 N1 154.4(3) 24_554 . . .
Cu1 I1 Cu1 Br1 98.97(3) 46_454 . . 24_554
Cu1 I1 Cu1 Br1 31.92(5) 24_554 . . 24_554
Cu1 I1 Cu1 I1 98.97(3) 46_454 . . 24_554
Cu1 I1 Cu1 I1 31.92(5) 24_554 . . 24_554
Cu1 I1 Cu1 Cu1 30.87(5) 46_454 . . 27_544
Cu1 I1 Cu1 Cu1 -36.18(5) 24_554 . . 27_544
Cu1 I1 Cu1 Cu1 -67.05(4) 24_554 . . 46_454
Cu1 I1 Cu1 Cu1 67.05(4) 46_454 . . 24_554
Cu1 I1 Cu1 Br1 -30.54(5) 46_454 . . 46_454
Cu1 I1 Cu1 Br1 -97.59(3) 24_554 . . 46_454
Cu1 I1 Cu1 I1 -30.54(5) 46_454 . . 46_454
Cu1 I1 Cu1 I1 -97.59(3) 24_554 . . 46_454
I1 Cu1 N1 C1 146.8(7) . . . .
Br1 Cu1 N1 C1 -88.3(8) 24_554 . . .
I1 Cu1 N1 C1 -88.3(8) 24_554 . . .
Cu1 Cu1 N1 C1 -21.1(9) 27_544 . . .
Cu1 Cu1 N1 C1 68.3(9) 46_454 . . .
Cu1 Cu1 N1 C1 -122.0(8) 24_554 . . .
Br1 Cu1 N1 C1 33.8(8) 46_454 . . .
I1 Cu1 N1 C1 33.8(8) 46_454 . . .
I1 Cu1 N1 C4 -20.0(8) . . . .
Br1 Cu1 N1 C4 104.8(7) 24_554 . . .
I1 Cu1 N1 C4 104.8(7) 24_554 . . .
Cu1 Cu1 N1 C4 172.1(6) 27_544 . . .
Cu1 Cu1 N1 C4 -98.5(7) 46_454 . . .
Cu1 Cu1 N1 C4 71.1(10) 24_554 . . .
Br1 Cu1 N1 C4 -133.0(7) 46_454 . . .
I1 Cu1 N1 C4 -133.0(7) 46_454 . . .
C4 N1 C1 N2 -2.8(17) . . . .
Cu1 N1 C1 N2 -170.7(9) . . . .
C2 N2 C1 N1 4.9(17) . . . .
C1 N2 C2 C3 -4.7(13) . . . .
C1 N2 C2 N3 175.1(8) . . . 19_554
N2 C2 C3 C4 2.7(14) . . . .
N3 C2 C3 C4 -177.1(7) 19_554 . . .
C1 N1 C4 C3 0.3(13) . . . .
Cu1 N1 C4 C3 167.4(7) . . . .
C1 N1 C4 N3 177.0(9) . . . .
Cu1 N1 C4 N3 -15.9(11) . . . .
C2 C3 C4 N1 -0.3(13) . . . .
C2 C3 C4 N3 -176.9(7) . . . .
C2 N3 C4 N1 115.5(9) 42_445 . . .
C5 N3 C4 N1 -65.4(11) . . . .
C2 N3 C4 C3 -67.8(11) 42_445 . . .
C5 N3 C4 C3 111.3(10) . . . .

loop_
_platon_squeeze_void_nr
_platon_squeeze_void_average_x
_platon_squeeze_void_average_y
_platon_squeeze_void_average_z
_platon_squeeze_void_volume
_platon_squeeze_void_count_electrons
_platon_squeeze_void_content
1 0.096 0.006 0.242 2144 2044 ' '
2 -0.085 0.126 0.616 2144 2044 ' '
